data_4318939
loop_
_publ_author_name
'Arno F. Stassen'
'Huub Kooijman'
'Anthony L. Spek'
'L. Jos de Jongh'
'Jaap G. Haasnoot'
'Jan Reedijk'

_publ_contact_author_address
;   Bijvoet Center for Biomolecular Research
    Department of Crystal and Structural Chemistry
    Utrecht University
    Padualaan 8
    3584 CH Utrecht
    The Netherlands
;
_publ_contact_author_email h.kooijman@chem.uu.nl
_publ_contact_author_fax '+31 30 2533940'
_publ_contact_author_name '   Dr. H. Kooijman'
_publ_contact_author_phone '+31 30 2532533'
_publ_section_title
;
 Strongly Isolated Ferromagnetic Layers in Poly-trans-\m-dichloro- and
 Poly-trans-\m-dibromobis(1-(2-chloroethyl)-tetrazole-N4)copper(II)
 Complexes
;
_journal_name_full 'Inorganic Chemistry'
_journal_page_first 6468
_journal_page_last 6473
_journal_paper_doi 10.1021/ic0257470
_journal_volume 41
_journal_year 2002
_chemical_compound_source 'see text'
_chemical_formula_moiety 'C6 H10 Br2 Cl2 Cu N8'
_chemical_formula_sum 'C6 H10 Br2 Cl2 Cu N8'
_chemical_formula_weight 488.47
_chemical_name_systematic
;
 ?
;
_space_group_IT_number 14
_symmetry_cell_setting monoclinic
_symmetry_space_group_name_Hall '-P 2ybc'
_symmetry_space_group_name_H-M 'P 1 21/c 1'
_atom_sites_solution_hydrogens difmap
_atom_sites_solution_primary direct
_atom_sites_solution_secondary difmap
_cell_angle_alpha 90
_cell_angle_beta 91.491(10)
_cell_angle_gamma 90
_cell_formula_units_Z 2
_cell_length_a 13.173(3)
_cell_length_b 6.9196(12)
_cell_length_c 7.6141(12)
_cell_measurement_reflns_used 188
_cell_measurement_temperature 293
_cell_measurement_theta_max 25.0
_cell_measurement_theta_min 2.0
_cell_volume 693.8(2)
_computing_cell_refinement 'Denzo (Otwinowski & Minor, 1997)'
_computing_data_collection 'Collect (Nonius, 1998)'
_computing_data_reduction 'Denzo (Otwinowski & Minor, 1997)'
_computing_molecular_graphics 'PLATON (Spek, 2002)'
_computing_publication_material 'PLATON (Spek, 2002)'
_computing_structure_refinement 'SHELXL-97 (Sheldrick, 1997)'
_computing_structure_solution 'SHELXS86 (Sheldrick, 1986)'
_diffrn_ambient_temperature 293
_diffrn_detector_area_resol_mean 18.4
_diffrn_measured_fraction_theta_full 0.999
_diffrn_measured_fraction_theta_max 0.999
_diffrn_measurement_device_type 'Nonius Kappa CCD area detector'
_diffrn_measurement_method '\f scans and \w scans with \k offset'
_diffrn_radiation_monochromator graphite
_diffrn_radiation_source 'Rotating Anode'
_diffrn_radiation_type MoKa
_diffrn_radiation_wavelength 0.71073
_diffrn_reflns_av_R_equivalents 0.0363
_diffrn_reflns_av_sigmaI/netI 0.0250
_diffrn_reflns_limit_h_max 17
_diffrn_reflns_limit_h_min -16
_diffrn_reflns_limit_k_max 8
_diffrn_reflns_limit_k_min -8
_diffrn_reflns_limit_l_max 9
_diffrn_reflns_limit_l_min -9
_diffrn_reflns_number 12241
_diffrn_reflns_reduction_process
;
 ?
;
_diffrn_reflns_theta_full 27.50
_diffrn_reflns_theta_max 27.50
_diffrn_reflns_theta_min 1.55
_diffrn_standards_number 0
_exptl_absorpt_coefficient_mu 7.716
_exptl_absorpt_correction_T_max 0.933
_exptl_absorpt_correction_T_min 0.311
_exptl_absorpt_correction_type analytical
_exptl_absorpt_process_details '(Meulenaar & Tompa, 1965)'
_exptl_crystal_colour 'gold brown'
_exptl_crystal_density_diffrn 2.338
_exptl_crystal_density_method 'Not Measured'
_exptl_crystal_description plate
_exptl_crystal_F_000 470
_exptl_crystal_size_max 0.35
_exptl_crystal_size_mid 0.15
_exptl_crystal_size_min 0.008
_refine_diff_density_max 0.429
_refine_diff_density_min -0.424
_refine_diff_density_rms 0.080
_refine_ls_abs_structure_Flack none
_refine_ls_extinction_method none
_refine_ls_goodness_of_fit_ref 1.082
_refine_ls_hydrogen_treatment refxyz
_refine_ls_matrix_type full
_refine_ls_number_parameters 108
_refine_ls_number_reflns 1585
_refine_ls_number_restraints 0
_refine_ls_restrained_S_all 1.082
_refine_ls_R_factor_all 0.0213
_refine_ls_R_factor_gt 0.0185
_refine_ls_shift/su_max 0.001
_refine_ls_shift/su_mean 0.000
_refine_ls_structure_factor_coef Fsqd
_refine_ls_weighting_details 'calc w=1/[\s^2^(Fo^2^)+(0.0074P)^2^+0.5335P] where P=(Fo^2^+2Fc^2^)/3'
_refine_ls_weighting_scheme calc
_refine_ls_wR_factor_gt 0.0386
_refine_ls_wR_factor_ref 0.0396
_reflns_number_gt 1472
_reflns_number_total 1585
_reflns_threshold_expression I>2\s(I)
_cod_data_source_file ic0257470_s1_1.cif
_cod_data_source_block 2
_cod_depositor_comments
;
The following automatic conversions were performed:

'_symmetry_cell_setting' value 'Monoclinic' changed to 'monoclinic'
according to the built-in table from CIF Core dictionary named
'cif_core.dic' version 2.4.1 from
2010-06-29.

'_atom_sites_solution_primary' value 'direct ' changed
to 'direct' according to the built-in table from CIF Core dictionary
named 'cif_core.dic' version 2.4.1 from
2010-06-29.

'_atom_sites_solution_secondary' value 'difmap ' changed
to 'difmap' according to the built-in table from CIF Core dictionary
named 'cif_core.dic' version 2.4.1 from
2010-06-29.

'_refine_ls_weighting_scheme' value 'calc ' changed to
'calc' according to the built-in table from CIF Core dictionary named
'cif_core.dic' version 2.4.1 from 2010-06-29.

Automatic conversion script
Id: cif_fix_values 1646 2011-03-28 12:23:43Z adriana 
;
_cod_original_sg_symbol_H-M 'P 21/c'
_cod_database_code 4318939

loop_
_symmetry_equiv_pos_as_xyz
x,y,z
-x,1/2+y,1/2-z
-x,-y,-z
x,1/2-y,1/2+z

loop_
_atom_site_aniso_label
_atom_site_aniso_U_11
_atom_site_aniso_U_22
_atom_site_aniso_U_33
_atom_site_aniso_U_23
_atom_site_aniso_U_13
_atom_site_aniso_U_12
Br1 0.0150(1) 0.0141(1) 0.0137(1) -0.0020(1) -0.0002(1) -0.0009(1)
Cu1 0.0102(2) 0.0147(2) 0.0176(2) -0.0055(1) -0.0018(1) 0.0036(1)
Cl1 0.0217(3) 0.0238(3) 0.0277(3) -0.0038(2) 0.0005(2) 0.0106(2)
N1 0.0136(8) 0.0132(8) 0.0172(8) 0.0017(6) 0.0011(6) 0.0025(6)
N2 0.0153(9) 0.0171(9) 0.0351(10) 0.0062(7) 0.0043(7) 0.0018(7)
N3 0.0152(8) 0.0181(9) 0.0346(10) 0.0043(7) 0.0044(7) 0.0024(7)
N4 0.0110(8) 0.0153(8) 0.0163(8) -0.0027(6) -0.0005(6) 0.0012(6)
C5 0.0137(10) 0.0168(10) 0.0172(9) -0.0012(7) 0.0031(8) 0.0010(8)
C6 0.0156(10) 0.0163(10) 0.0252(11) 0.0066(8) 0.0033(8) 0.0060(8)
C7 0.0230(11) 0.0201(11) 0.0214(10) 0.0001(8) -0.0008(9) 0.0087(9)

loop_
_atom_site_label
_atom_site_type_symbol
_atom_site_thermal_displace_type
_atom_site_fract_x
_atom_site_fract_y
_atom_site_fract_z
_atom_site_occupancy
_atom_site_U_iso_or_equiv
_atom_site_calc_flag
_atom_site_refinement_flags
Br1 Br Uani -0.07675(1) 0.79433(3) 0.27038(2) 1.000 0.0143(1) . .
Cu1 Cu Uani 0.00000 1.00000 0.50000 1.000 0.0142(1) . .
Cl1 Cl Uani 0.45235(4) 0.23067(8) 0.41075(7) 1.000 0.0244(2) . .
N1 N Uani 0.24631(12) 0.6426(2) 0.4960(2) 1.000 0.0147(5) . .
N2 N Uani 0.28997(13) 0.8117(2) 0.4502(2) 1.000 0.0224(5) . .
N3 N Uani 0.21890(13) 0.9404(3) 0.4448(2) 1.000 0.0226(5) . .
N4 N Uani 0.12905(11) 0.8562(2) 0.48658(19) 1.000 0.0142(5) . .
C5 C Uani 0.14784(15) 0.6726(3) 0.5174(2) 1.000 0.0159(6) . .
C6 C Uani 0.30750(16) 0.4672(3) 0.5233(3) 1.000 0.0190(6) . .
C7 C Uani 0.36630(17) 0.4242(3) 0.3611(3) 1.000 0.0215(6) . .
H5 H Uiso 0.1028(17) 0.581(3) 0.550(3) 1.000 0.019(6) . .
H6A H Uiso 0.2616(17) 0.367(4) 0.551(3) 1.000 0.024(6) . .
H6B H Uiso 0.3545(17) 0.490(3) 0.625(3) 1.000 0.018(5) . .
H7A H Uiso 0.4059(18) 0.531(4) 0.329(3) 1.000 0.028(6) . .
H7B H Uiso 0.3243(19) 0.388(4) 0.266(3) 1.000 0.035(7) . .

loop_
_atom_type_symbol
_atom_type_description
_atom_type_scat_dispersion_real
_atom_type_scat_dispersion_imag
_atom_type_scat_source
N N 0.0061 0.0033 'International Tables Vol C Tables 4.2.6.8 and 6.1.1.4'
Cu Cu 0.3201 1.2651 'International Tables Vol C Tables 4.2.6.8 and 6.1.1.4'
Cl Cl 0.1484 0.1585 'International Tables Vol C Tables 4.2.6.8 and 6.1.1.4'
Br Br -0.2901 2.4595 'International Tables Vol C Tables 4.2.6.8 and 6.1.1.4'
H H 0.0000 0.0000 'International Tables Vol C Tables 4.2.6.8 and 6.1.1.4'
C C 0.0033 0.0016 'International Tables Vol C Tables 4.2.6.8 and 6.1.1.4'

loop_
_geom_angle_atom_site_label_1
_geom_angle_atom_site_label_2
_geom_angle_atom_site_label_3
_geom_angle
_geom_angle_site_symmetry_1
_geom_angle_site_symmetry_2
_geom_angle_site_symmetry_3
_geom_angle_publ_flag
Cu1 Br1 Cu1 136.29(1) . . 2_545 yes
Br1 Cu1 N4 90.58(4) . . . yes
Br1 Cu1 Br1 92.50(1) . . 2_555 yes
Br1 Cu1 Br1 180.00 . . 3_576 yes
Br1 Cu1 N4 89.42(4) . . 3_576 yes
Br1 Cu1 Br1 87.50(1) . . 4_565 yes
Br1 Cu1 N4 90.04(4) 2_555 . . yes
Br1 Cu1 N4 89.42(4) 3_576 . . yes
N4 Cu1 N4 180.00 . . 3_576 yes
Br1 Cu1 N4 89.96(4) 4_565 . . yes
Br1 Cu1 Br1 87.50(1) 2_555 . 3_576 yes
Br1 Cu1 N4 89.96(4) 2_555 . 3_576 yes
Br1 Cu1 Br1 180.00 2_555 . 4_565 yes
Br1 Cu1 N4 90.58(4) 3_576 . 3_576 yes
Br1 Cu1 Br1 92.50(1) 3_576 . 4_565 yes
Br1 Cu1 N4 90.04(4) 4_565 . 3_576 yes
N2 N1 C5 108.63(15) . . . yes
N2 N1 C6 121.03(16) . . . yes
C5 N1 C6 130.25(16) . . . yes
N1 N2 N3 106.96(16) . . . yes
N2 N3 N4 109.30(17) . . . yes
Cu1 N4 N3 123.38(12) . . . yes
Cu1 N4 C5 129.51(13) . . . yes
N3 N4 C5 107.10(16) . . . yes
N1 C5 N4 108.01(17) . . . yes
N1 C6 C7 109.85(17) . . . yes
Cl1 C7 C6 108.15(15) . . . yes
N1 C5 H5 124.9(14) . . . no
N4 C5 H5 127.1(14) . . . no
N1 C6 H6A 106.6(15) . . . no
N1 C6 H6B 108.0(12) . . . no
C7 C6 H6A 112.5(15) . . . no
C7 C6 H6B 110.4(13) . . . no
H6A C6 H6B 109.4(19) . . . no
Cl1 C7 H7A 106.9(15) . . . no
Cl1 C7 H7B 108.8(17) . . . no
C6 C7 H7A 111.0(15) . . . no
C6 C7 H7B 112.5(15) . . . no
H7A C7 H7B 109(2) . . . no

loop_
_geom_bond_atom_site_label_1
_geom_bond_atom_site_label_2
_geom_bond_distance
_geom_bond_site_symmetry_1
_geom_bond_site_symmetry_2
_geom_bond_publ_flag
Br1 Cu1 2.4520(6) . . yes
Br1 Cu1 3.0849(7) . 2_545 yes
Cu1 N4 1.9747(15) . . yes
Cl1 C7 1.789(2) . . yes
N1 N2 1.354(2) . . yes
N1 C5 1.328(3) . . yes
N1 C6 1.469(3) . . yes
N2 N3 1.292(2) . . yes
N3 N4 1.364(2) . . yes
N4 C5 1.314(2) . . yes
C6 C7 1.504(3) . . no
C5 H5 0.91(2) . . no
C6 H6A 0.95(3) . . no
C6 H6B 0.99(2) . . no
C7 H7A 0.94(3) . . no
C7 H7B 0.93(2) . . no

loop_
_geom_contact_atom_site_label_1
_geom_contact_atom_site_label_2
_geom_contact_distance
_geom_contact_site_symmetry_1
_geom_contact_site_symmetry_2
_geom_contact_publ_flag
Br1 N3 3.468(2) . 2_545 no
Br1 C5 3.525(2) . 2_555 no
Br1 N3 3.4337(19) . 3_576 no
Br1 C5 3.742(2) . 3_566 no
Br1 H5 3.16(2) . 2_555 no
Br1 H5 2.96(2) . 3_566 no
Br1 H6A 3.03(2) . 3_566 no
Br1 H5 3.06(2) . 4_564 no
Cu1 N2 4.0629(19) . . no
Cu1 N2 4.0629(19) . 3_576 no
Cl1 Cl1 3.6777(11) . 3_656 no
Cl1 H7A 2.98(2) . 2_645 no
Cl1 H6B 2.93(2) . 4_554 no
N2 Cu1 4.0629(19) . . no
N3 Br1 3.468(2) . 2_555 no
N3 Br1 3.4337(19) . 3_576 no
N2 H7A 2.65(3) . . no
C5 Br1 3.525(2) . 2_545 no
C5 Br1 3.742(2) . 3_566 no
C6 H7B 3.08(3) . 4_555 no
H5 H6A 2.56(3) . . no
H5 Br1 3.16(2) . 2_545 no
H5 Br1 2.96(2) . 3_566 no
H5 Br1 3.06(2) . 4_565 no
H6A H5 2.56(3) . . no
H6A Br1 3.03(2) . 3_566 no
H6A H7B 2.53(4) . 4_555 no
H6B Cl1 2.93(2) . 4_555 no
H7A N2 2.65(3) . . no
H7A Cl1 2.98(2) . 2_655 no
H7B C6 3.08(3) . 4_554 no
H7B H6A 2.53(4) . 4_554 no

loop_
_geom_torsion_atom_site_label_1
_geom_torsion_atom_site_label_2
_geom_torsion_atom_site_label_3
_geom_torsion_atom_site_label_4
_geom_torsion
_geom_torsion_site_symmetry_1
_geom_torsion_site_symmetry_2
_geom_torsion_site_symmetry_3
_geom_torsion_site_symmetry_4
_geom_torsion_publ_flag
Cu1 Br1 Cu1 N4 -13.44(4) 2_545 . . . no
Br1 Cu1 N4 N3 120.21(13) . . . . no
Br1 Cu1 N4 C5 -61.51(15) . . . . no
Br1 Cu1 N4 N3 27.71(13) 2_555 . . . no
Br1 Cu1 N4 C5 -154.01(15) 2_555 . . . no
Br1 Cu1 N4 N3 -59.79(13) 3_576 . . . no
Br1 Cu1 N4 C5 118.49(15) 3_576 . . . no
Br1 Cu1 N4 N3 -152.29(13) 4_565 . . . no
Br1 Cu1 N4 C5 25.99(15) 4_565 . . . no
C5 N1 N2 N3 0.16(19) . . . . no
C6 N1 N2 N3 -176.71(16) . . . . no
N2 N1 C5 N4 -0.17(19) . . . . no
C6 N1 C5 N4 176.32(18) . . . . no
N2 N1 C6 C7 -56.3(2) . . . . no
C5 N1 C6 C7 127.6(2) . . . . no
N1 N2 N3 N4 -0.09(19) . . . . no
N2 N3 N4 Cu1 178.59(11) . . . . no
N2 N3 N4 C5 0.0(2) . . . . no
Cu1 N4 C5 N1 -178.38(12) . . . . no
N3 N4 C5 N1 0.12(19) . . . . no
N1 C6 C7 Cl1 172.11(13) . . . . no
